data_7104473
loop_
_publ_author_name
'Donohoe, Timothy J'
'Fishlock, Lisa P'
'Basutto, Jos\'e A'
'Bower, John F'
'Procopiou, Panayiotis A'
'Thompson, Amber L'

_publ_section_title
;
 Synthesis of substituted pyridines and pyridazines via ring closing
 metathesis.
;
_journal_issue 21
_journal_name_full 'Chemical communications (Cambridge, England)'
_journal_page_first 3008
_journal_page_last 3010
_journal_paper_doi 10.1039/b904363b
_journal_volume 34
_journal_year 2009
_chemical_formula_moiety 'C12 H8 F3 N1 O3 S1'
_chemical_formula_sum 'C12 H8 F3 N O3 S'
_chemical_formula_weight 303.26
_chemical_melting_point ?
_space_group_IT_number 2
_symmetry_cell_setting triclinic
_symmetry_space_group_name_Hall '-P 1'
_symmetry_space_group_name_H-M 'P -1'
_atom_sites_solution_hydrogens geom
_atom_sites_solution_primary direct
_audit_creation_date 09-01-22
_audit_creation_method CRYSTALS_ver_12.86
_cell_angle_alpha 85.5227(9)
_cell_angle_beta 89.9217(9)
_cell_angle_gamma 89.0555(9)
_cell_formula_units_Z 4
_cell_length_a 5.75160(10)
_cell_length_b 14.1435(3)
_cell_length_c 14.7981(3)
_cell_measurement_reflns_used 5442
_cell_measurement_temperature 150
_cell_measurement_theta_max 28
_cell_measurement_theta_min 5
_cell_volume 1199.96(4)
_computing_cell_refinement 'DENZO/SCALEPACK (Otwinowski & Minor, 1997)'
_computing_data_collection 'COLLECT (Nonius, 1997-2001).'
_computing_data_reduction 'DENZO/SCALEPACK (Otwinowski & Minor, 1997)'
_computing_molecular_graphics 'CAMERON (Watkin et al., 1996)'
_computing_publication_material 'CRYSTALS (Betteridge et al., 2003)'
_computing_structure_refinement 'CRYSTALS (Betteridge et al., 2003)'
_computing_structure_solution 'SIR92 (Altomare et al., 1994)'
_diffrn_ambient_temperature 150
_diffrn_measured_fraction_theta_full 0.991
_diffrn_measured_fraction_theta_max 0.988
_diffrn_measurement_device 'Nonius KappaCCD'
_diffrn_measurement_device_type Area
_diffrn_measurement_method \w
_diffrn_radiation_monochromator graphite
_diffrn_radiation_type 'Mo K\a'
_diffrn_radiation_wavelength 0.71073
_diffrn_reflns_av_R_equivalents 0.030
_diffrn_reflns_limit_h_max 7
_diffrn_reflns_limit_h_min -7
_diffrn_reflns_limit_k_max 18
_diffrn_reflns_limit_k_min -18
_diffrn_reflns_limit_l_max 19
_diffrn_reflns_limit_l_min -19
_diffrn_reflns_number 24845
_diffrn_reflns_theta_full 26.943
_diffrn_reflns_theta_max 27.777
_diffrn_reflns_theta_min 5.195
_diffrn_standards_number 0
_exptl_absorpt_coefficient_mu 0.316
_exptl_absorpt_correction_T_max 0.99
_exptl_absorpt_correction_T_min 0.79
_exptl_absorpt_correction_type multi-scan
_exptl_absorpt_process_details 'DENZO/SCALEPACK (Otwinowski & Minor, 1997)'
_exptl_crystal_colour colourless
_exptl_crystal_density_diffrn 1.679
_exptl_crystal_density_meas ?
_exptl_crystal_density_method .
_exptl_crystal_description needle
_exptl_crystal_F_000 616
_exptl_crystal_size_max 0.50
_exptl_crystal_size_mid 0.08
_exptl_crystal_size_min 0.04
_refine_diff_density_max 0.58
_refine_diff_density_min -0.64
_refine_ls_extinction_coef 55(15)
_refine_ls_extinction_method 'Larson (1970), Equation 22'
_refine_ls_goodness_of_fit_ref 0.9427
_refine_ls_hydrogen_treatment constr
_refine_ls_matrix_type full
_refine_ls_number_parameters 362
_refine_ls_number_reflns 5611
_refine_ls_number_restraints 0
_refine_ls_R_factor_all 0.0715
_refine_ls_R_factor_gt 0.0450
_refine_ls_shift/su_max 0.000759
_refine_ls_structure_factor_coef Fsqd
_refine_ls_weighting_details
;
Method= Modified Sheldrick
w=1/[\s^2^(F^2^) + ( 0.05P)^2^ + 1.02P]
,where P=(max(Fo^2^,0) + 2Fc^2^)/3
;
_refine_ls_weighting_scheme calc
_refine_ls_wR_factor_all 0.1132
_refine_ls_wR_factor_gt 0.1000
_refine_ls_wR_factor_ref 0.1132
_reflns_limit_h_max 7
_reflns_limit_h_min -7
_reflns_limit_k_max 18
_reflns_limit_k_min -18
_reflns_limit_l_max 19
_reflns_limit_l_min 0
_reflns_number_gt 4069
_reflns_number_total 5612
_reflns_threshold_expression I>2.0\s(I)
_oxford_diffrn_Wilson_B_factor 2.41
_oxford_diffrn_Wilson_scale 3.89
_oxford_refine_ls_r_factor_ref 0.0715
_oxford_refine_ls_scale 0.5158(10)
_oxford_reflns_number_all 5611
_oxford_reflns_threshold_expression_ref I>-3.0\s(I)
_oxford_structure_analysis_title 0220109
_cod_data_source_file b904363b.txt
_cod_data_source_block Compound-17
_cod_depositor_comments
;
The following automatic conversions were performed:
'_symmetry_cell_setting' value 'Triclinic' changed to 'triclinic'
according to '/home/saulius/struct/CIF-dictionaries/cif_core.dic'
dictionary named 'cif_core.dic' version 2.4.1 from 2010-06-29.

Automatic conversion script
Id: cif_fix_enum 1527 2010-12-29 10:47:43Z saulius 

The following automatic conversions were performed:

'_chemical_melting_point' value 'not measured' was changed to '?' -
the value is undefined or not given.

Automatic conversion script
Id: cif_fix_values 1646 2011-03-28 12:23:43Z adriana 
;
_cod_original_sg_symbol_H-M 'P -1 '
_cod_original_formula_sum 'C12 H8 F3 N1 O3 S1'
_cod_database_code 7104473

loop_
_symmetry_equiv_pos_as_xyz
x,y,z
-x,-y,-z

loop_
_atom_site_label
_atom_site_type_symbol
_atom_site_fract_x
_atom_site_fract_y
_atom_site_fract_z
_atom_site_U_iso_or_equiv
_atom_site_occupancy
_atom_site_adp_type
_atom_site_refinement_flags_posn
_atom_site_refinement_flags_adp
_atom_site_refinement_flags_occupancy
_atom_site_disorder_assembly
_atom_site_disorder_group
_oxford_atom_site_special_shape
_atom_site_attached_hydrogens
S1 S 0.23278(9) 0.44518(4) 0.90074(4) 0.0262 1.0000 Uani . . . . . . .
O2 O 0.1577(3) 0.53895(11) 0.91366(11) 0.0341 1.0000 Uani . . . . . . .
O3 O 0.3905(3) 0.41166(10) 0.98363(10) 0.0285 1.0000 Uani . . . . . . .
C4 C 0.4146(4) 0.31362(14) 1.01434(14) 0.0251 1.0000 Uani . . . . . . .
C5 C 0.6213(4) 0.26777(15) 0.99890(15) 0.0294 1.0000 Uani . . . . . . .
N6 N 0.6640(3) 0.17837(12) 1.03170(12) 0.0275 1.0000 Uani . . . . . . .
C7 C 0.4964(4) 0.13283(14) 1.08064(13) 0.0236 1.0000 Uani . . . . . . .
C8 C 0.2841(4) 0.17695(15) 1.09829(15) 0.0274 1.0000 Uani . . . . . . .
C9 C 0.2415(4) 0.26967(15) 1.06514(14) 0.0274 1.0000 Uani . . . . . . .
C10 C 0.5531(4) 0.03290(14) 1.11515(14) 0.0242 1.0000 Uani . . . . . . .
C11 C 0.4006(4) -0.02099(15) 1.17043(15) 0.0305 1.0000 Uani . . . . . . .
C12 C 0.4573(4) -0.11358(16) 1.20139(16) 0.0346 1.0000 Uani . . . . . . .
C13 C 0.6667(4) -0.15400(16) 1.17703(16) 0.0343 1.0000 Uani . . . . . . .
C14 C 0.8196(4) -0.10175(16) 1.12199(16) 0.0334 1.0000 Uani . . . . . . .
C15 C 0.7638(4) -0.00883(16) 1.09141(15) 0.0295 1.0000 Uani . . . . . . .
O16 O 0.0777(3) 0.37362(11) 0.87870(11) 0.0323 1.0000 Uani . . . . . . .
C17 C 0.4516(4) 0.45548(15) 0.81028(15) 0.0292 1.0000 Uani . . . . . . .
F18 F 0.5568(2) 0.37299(9) 0.80215(10) 0.0399 1.0000 Uani . . . . . . .
F19 F 0.3457(3) 0.48269(11) 0.73298(9) 0.0449 1.0000 Uani . . . . . . .
F20 F 0.6078(3) 0.51877(10) 0.82717(10) 0.0469 1.0000 Uani . . . . . . .
S21 S 0.31459(10) 0.67473(4) 0.45658(4) 0.0308 1.0000 Uani . . . . . . .
O22 O 0.1584(3) 0.75555(10) 0.49309(10) 0.0346 1.0000 Uani . . . . . . .
C23 C 0.1323(4) 0.84599(15) 0.44445(14) 0.0284 1.0000 Uani . . . . . . .
C24 C -0.0685(4) 0.86848(16) 0.39717(17) 0.0347 1.0000 Uani . . . . . . .
C25 C -0.0953(4) 0.96049(16) 0.35922(17) 0.0343 1.0000 Uani . . . . . . .
C26 C 0.0766(4) 1.02638(15) 0.37075(14) 0.0248 1.0000 Uani . . . . . . .
N27 N 0.2745(3) 1.00204(13) 0.41586(13) 0.0313 1.0000 Uani . . . . . . .
C28 C 0.3001(4) 0.91298(16) 0.45243(16) 0.0336 1.0000 Uani . . . . . . .
C29 C 0.0538(4) 1.12755(15) 0.33552(14) 0.0255 1.0000 Uani . . . . . . .
C30 C 0.2297(4) 1.19120(16) 0.35077(15) 0.0301 1.0000 Uani . . . . . . .
C31 C 0.2079(4) 1.28653(16) 0.32266(16) 0.0331 1.0000 Uani . . . . . . .
C32 C 0.0094(4) 1.32030(16) 0.27722(16) 0.0336 1.0000 Uani . . . . . . .
C33 C -0.1655(4) 1.25812(17) 0.25987(16) 0.0351 1.0000 Uani . . . . . . .
C34 C -0.1451(4) 1.16267(16) 0.28905(15) 0.0310 1.0000 Uani . . . . . . .
O35 O 0.4757(3) 0.71240(12) 0.39126(12) 0.0397 1.0000 Uani . . . . . . .
O36 O 0.3807(3) 0.61375(12) 0.53258(13) 0.0462 1.0000 Uani . . . . . . .
C37 C 0.0957(4) 0.61199(16) 0.39551(16) 0.0327 1.0000 Uani . . . . . . .
F38 F 0.0201(3) 0.66643(11) 0.32438(10) 0.0464 1.0000 Uani . . . . . . .
F39 F 0.1921(3) 0.53407(10) 0.36706(11) 0.0472 1.0000 Uani . . . . . . .
F40 F -0.0809(3) 0.58875(11) 0.44867(11) 0.0466 1.0000 Uani . . . . . . .
H51 H 0.7377 0.3002 0.9640 0.0348 1.0000 Uiso R . . . . . .
H81 H 0.1690 0.1433 1.1324 0.0321 1.0000 Uiso R . . . . . .
H91 H 0.1003 0.3012 1.0762 0.0325 1.0000 Uiso R . . . . . .
H111 H 0.2572 0.0052 1.1869 0.0361 1.0000 Uiso R . . . . . .
H121 H 0.3527 -0.1493 1.2395 0.0420 1.0000 Uiso R . . . . . .
H131 H 0.7038 -0.2172 1.1979 0.0403 1.0000 Uiso R . . . . . .
H141 H 0.9634 -0.1289 1.1046 0.0403 1.0000 Uiso R . . . . . .
H151 H 0.8673 0.0266 1.0540 0.0356 1.0000 Uiso R . . . . . .
H241 H -0.1809 0.8221 0.3908 0.0422 1.0000 Uiso R . . . . . .
H251 H -0.2294 0.9779 0.3265 0.0412 1.0000 Uiso R . . . . . .
H281 H 0.4356 0.8969 0.4856 0.0408 1.0000 Uiso R . . . . . .
H301 H 0.3654 1.1693 0.3813 0.0352 1.0000 Uiso R . . . . . .
H311 H 0.3288 1.3278 0.3341 0.0389 1.0000 Uiso R . . . . . .
H321 H -0.0069 1.3855 0.2570 0.0391 1.0000 Uiso R . . . . . .
H331 H -0.3000 1.2805 0.2280 0.0416 1.0000 Uiso R . . . . . .
H341 H -0.2656 1.1214 0.2776 0.0369 1.0000 Uiso R . . . . . .

loop_
_atom_site_aniso_label
_atom_site_aniso_U_11
_atom_site_aniso_U_22
_atom_site_aniso_U_33
_atom_site_aniso_U_23
_atom_site_aniso_U_13
_atom_site_aniso_U_12
S1 0.0255(3) 0.0244(3) 0.0283(3) 0.0007(2) -0.0001(2) 0.0008(2)
O2 0.0370(9) 0.0260(8) 0.0384(9) 0.0007(7) 0.0019(7) 0.0097(7)
O3 0.0339(8) 0.0210(7) 0.0299(8) 0.0022(6) -0.0057(6) -0.0003(6)
C4 0.0285(11) 0.0201(10) 0.0265(10) -0.0003(8) -0.0054(8) -0.0002(8)
C5 0.0243(10) 0.0286(11) 0.0341(12) 0.0045(9) -0.0004(9) -0.0016(9)
N6 0.0225(9) 0.0270(9) 0.0321(10) 0.0027(7) 0.0013(7) 0.0008(7)
C7 0.0244(10) 0.0234(10) 0.0234(10) -0.0028(8) -0.0008(8) -0.0017(8)
C8 0.0267(11) 0.0259(11) 0.0290(11) 0.0024(9) 0.0046(9) -0.0006(8)
C9 0.0268(10) 0.0264(11) 0.0288(11) -0.0014(9) 0.0025(9) 0.0046(9)
C10 0.0265(10) 0.0227(10) 0.0235(10) -0.0022(8) -0.0028(8) -0.0010(8)
C11 0.0301(11) 0.0284(11) 0.0326(12) -0.0006(9) 0.0013(9) 0.0001(9)
C12 0.0375(13) 0.0284(12) 0.0371(13) 0.0036(10) -0.0009(10) -0.0047(10)
C13 0.0428(13) 0.0238(11) 0.0363(12) -0.0020(9) -0.0117(10) 0.0008(10)
C14 0.0324(12) 0.0273(11) 0.0408(13) -0.0068(10) -0.0065(10) 0.0061(9)
C15 0.0288(11) 0.0291(11) 0.0309(11) -0.0049(9) 0.0007(9) 0.0010(9)
O16 0.0283(8) 0.0345(9) 0.0338(8) 0.0015(7) -0.0020(7) -0.0067(7)
C17 0.0305(11) 0.0263(11) 0.0306(11) -0.0007(9) -0.0008(9) -0.0005(9)
F18 0.0397(8) 0.0340(7) 0.0456(8) -0.0022(6) 0.0109(6) 0.0092(6)
F19 0.0448(8) 0.0563(9) 0.0317(7) 0.0070(7) 0.0022(6) 0.0081(7)
F20 0.0447(9) 0.0451(9) 0.0522(9) -0.0090(7) 0.0131(7) -0.0206(7)
S21 0.0318(3) 0.0249(3) 0.0357(3) -0.0021(2) -0.0022(2) -0.0018(2)
O22 0.0505(10) 0.0220(8) 0.0309(8) -0.0009(6) 0.0064(7) -0.0001(7)
C23 0.0365(12) 0.0230(10) 0.0258(11) -0.0019(8) 0.0056(9) -0.0009(9)
C24 0.0264(11) 0.0280(11) 0.0503(14) -0.0062(10) 0.0036(10) -0.0043(9)
C25 0.0271(11) 0.0304(12) 0.0457(14) -0.0045(10) -0.0052(10) 0.0004(9)
C26 0.0252(10) 0.0271(11) 0.0228(10) -0.0068(8) 0.0011(8) -0.0003(8)
N27 0.0326(10) 0.0263(9) 0.0350(10) -0.0012(8) -0.0093(8) -0.0016(8)
C28 0.0404(13) 0.0262(11) 0.0342(12) -0.0022(9) -0.0107(10) -0.0009(10)
C29 0.0263(10) 0.0270(11) 0.0234(10) -0.0035(8) 0.0017(8) -0.0002(8)
C30 0.0297(11) 0.0318(12) 0.0287(11) -0.0003(9) -0.0032(9) -0.0025(9)
C31 0.0342(12) 0.0285(11) 0.0359(12) 0.0029(9) -0.0035(10) -0.0040(9)
C32 0.0375(13) 0.0281(11) 0.0343(12) 0.0023(9) 0.0019(10) 0.0044(10)
C33 0.0311(12) 0.0393(13) 0.0340(12) 0.0006(10) -0.0022(10) 0.0072(10)
C34 0.0263(11) 0.0335(12) 0.0335(12) -0.0049(9) -0.0036(9) -0.0001(9)
O35 0.0316(9) 0.0334(9) 0.0543(11) -0.0027(8) 0.0077(8) -0.0051(7)
O36 0.0562(12) 0.0355(9) 0.0455(10) 0.0051(8) -0.0156(9) 0.0031(8)
C37 0.0328(12) 0.0282(11) 0.0376(12) -0.0054(10) 0.0037(10) -0.0031(9)
F38 0.0539(9) 0.0457(8) 0.0396(8) -0.0037(7) -0.0134(7) -0.0011(7)
F39 0.0520(9) 0.0316(7) 0.0601(10) -0.0177(7) 0.0034(7) -0.0005(7)
F40 0.0341(8) 0.0449(8) 0.0611(10) -0.0033(7) 0.0085(7) -0.0094(6)

loop_
_atom_type_symbol
_atom_type_scat_dispersion_real
_atom_type_scat_dispersion_imag
_atom_type_scat_Cromer_Mann_a1
_atom_type_scat_Cromer_Mann_b1
_atom_type_scat_Cromer_Mann_a2
_atom_type_scat_Cromer_Mann_b2
_atom_type_scat_Cromer_Mann_a3
_atom_type_scat_Cromer_Mann_b3
_atom_type_scat_Cromer_Mann_a4
_atom_type_scat_Cromer_Mann_b4
_atom_type_scat_Cromer_Mann_c
_atom_type_scat_source
C 0.0033 0.0016 2.3100 20.8439 1.0200 10.2075 1.5886 0.5687 0.8650 51.6512 0.2156 'International Tables Vol C 4.2.6.8 and 6.1.1.4'
H 0.0000 0.0000 0.4930 10.5109 0.3229 26.1257 0.1402 3.1424 0.0408 57.7998 0.0030 'International Tables Vol C 4.2.6.8 and 6.1.1.4'
F 0.0171 0.0103 3.5392 10.2825 2.6412 4.2944 1.5170 0.2615 1.0243 26.1476 0.2776 'International Tables Vol C 4.2.6.8 and 6.1.1.4'
N 0.0061 0.0033 12.2126 0.0057 3.1322 9.8933 2.0125 28.9975 1.1663 0.5826 -11.5290 'International Tables Vol C 4.2.6.8 and 6.1.1.4'
O 0.0106 0.0060 3.0485 13.2771 2.2868 5.7011 1.5463 0.3239 0.8670 32.9089 0.2508 'International Tables Vol C 4.2.6.8 and 6.1.1.4'
S 0.1246 0.1234 6.9053 1.4679 5.2034 22.2151 1.4379 0.2536 1.5863 56.1720 0.8669 'International Tables Vol C 4.2.6.8 and 6.1.1.4'

loop_
_geom_angle_atom_site_label_1
_geom_angle_site_symmetry_1
_geom_angle_atom_site_label_2
_geom_angle_site_symmetry_2
_geom_angle_atom_site_label_3
_geom_angle_site_symmetry_3
_geom_angle
_geom_angle_publ_flag
O2 . S1 . O3 . 106.88(9) yes
O2 . S1 . O16 . 122.60(10) yes
O3 . S1 . O16 . 111.82(9) yes
O2 . S1 . C17 . 105.99(10) yes
O3 . S1 . C17 . 100.29(9) yes
O16 . S1 . C17 . 106.84(10) yes
S1 . O3 . C4 . 121.50(13) yes
O3 . C4 . C5 . 118.41(19) yes
O3 . C4 . C9 . 120.04(18) yes
C5 . C4 . C9 . 121.29(19) yes
C4 . C5 . N6 . 122.0(2) yes
C4 . C5 . H51 . 119.3 no
N6 . C5 . H51 . 118.8 no
C5 . N6 . C7 . 118.17(18) yes
N6 . C7 . C8 . 121.70(18) yes
N6 . C7 . C10 . 115.87(18) yes
C8 . C7 . C10 . 122.43(18) yes
C7 . C8 . C9 . 119.98(19) yes
C7 . C8 . H81 . 120.0 no
C9 . C8 . H81 . 120.0 no
C8 . C9 . C4 . 116.86(19) yes
C8 . C9 . H91 . 121.8 no
C4 . C9 . H91 . 121.4 no
C7 . C10 . C11 . 121.99(19) yes
C7 . C10 . C15 . 119.70(19) yes
C11 . C10 . C15 . 118.31(19) yes
C10 . C11 . C12 . 120.8(2) yes
C10 . C11 . H111 . 120.0 no
C12 . C11 . H111 . 119.2 no
C11 . C12 . C13 . 120.2(2) yes
C11 . C12 . H121 . 120.0 no
C13 . C12 . H121 . 119.9 no
C12 . C13 . C14 . 119.8(2) yes
C12 . C13 . H131 . 119.8 no
C14 . C13 . H131 . 120.4 no
C13 . C14 . C15 . 120.1(2) yes
C13 . C14 . H141 . 120.5 no
C15 . C14 . H141 . 119.4 no
C10 . C15 . C14 . 120.8(2) yes
C10 . C15 . H151 . 119.1 no
C14 . C15 . H151 . 120.1 no
S1 . C17 . F18 . 110.53(15) yes
S1 . C17 . F19 . 108.57(15) yes
F18 . C17 . F19 . 108.86(18) yes
S1 . C17 . F20 . 110.73(15) yes
F18 . C17 . F20 . 109.16(18) yes
F19 . C17 . F20 . 108.95(18) yes
O22 . S21 . O35 . 111.00(9) yes
O22 . S21 . O36 . 106.69(10) yes
O35 . S21 . O36 . 123.05(12) yes
O22 . S21 . C37 . 100.02(10) yes
O35 . S21 . C37 . 107.03(11) yes
O36 . S21 . C37 . 106.56(11) yes
S21 . O22 . C23 . 121.76(14) yes
O22 . C23 . C24 . 119.9(2) yes
O22 . C23 . C28 . 119.3(2) yes
C24 . C23 . C28 . 120.6(2) yes
C23 . C24 . C25 . 117.5(2) yes
C23 . C24 . H241 . 120.2 no
C25 . C24 . H241 . 122.3 no
C24 . C25 . C26 . 120.0(2) yes
C24 . C25 . H251 . 119.5 no
C26 . C25 . H251 . 120.5 no
C25 . C26 . N27 . 121.4(2) yes
C25 . C26 . C29 . 122.69(19) yes
N27 . C26 . C29 . 115.89(18) yes
C26 . N27 . C28 . 118.49(19) yes
C23 . C28 . N27 . 122.0(2) yes
C23 . C28 . H281 . 119.7 no
N27 . C28 . H281 . 118.3 no
C26 . C29 . C30 . 120.30(19) yes
C26 . C29 . C34 . 121.73(19) yes
C30 . C29 . C34 . 117.9(2) yes
C29 . C30 . C31 . 121.5(2) yes
C29 . C30 . H301 . 119.6 no
C31 . C30 . H301 . 118.9 no
C30 . C31 . C32 . 119.9(2) yes
C30 . C31 . H311 . 119.6 no
C32 . C31 . H311 . 120.5 no
C31 . C32 . C33 . 119.6(2) yes
C31 . C32 . H321 . 120.7 no
C33 . C32 . H321 . 119.7 no
C32 . C33 . C34 . 120.5(2) yes
C32 . C33 . H331 . 120.1 no
C34 . C33 . H331 . 119.4 no
C29 . C34 . C33 . 120.5(2) yes
C29 . C34 . H341 . 119.7 no
C33 . C34 . H341 . 119.7 no
S21 . C37 . F38 . 109.92(15) yes
S21 . C37 . F39 . 108.82(16) yes
F38 . C37 . F39 . 108.87(19) yes
S21 . C37 . F40 . 110.67(16) yes
F38 . C37 . F40 . 109.3(2) yes
F39 . C37 . F40 . 109.22(19) yes

loop_
_geom_bond_atom_site_label_1
_geom_bond_site_symmetry_1
_geom_bond_atom_site_label_2
_geom_bond_site_symmetry_2
_geom_bond_distance
_geom_bond_publ_flag
S1 . O2 . 1.4151(16) yes
S1 . O3 . 1.5655(15) yes
S1 . O16 . 1.4172(16) yes
S1 . C17 . 1.835(2) yes
O3 . C4 . 1.430(2) yes
C4 . C5 . 1.373(3) yes
C4 . C9 . 1.374(3) yes
C5 . N6 . 1.337(3) yes
C5 . H51 . 0.947 no
N6 . C7 . 1.347(3) yes
C7 . C8 . 1.396(3) yes
C7 . C10 . 1.496(3) yes
C8 . C9 . 1.382(3) yes
C8 . H81 . 0.944 no
C9 . H91 . 0.941 no
C10 . C11 . 1.394(3) yes
C10 . C15 . 1.396(3) yes
C11 . C12 . 1.387(3) yes
C11 . H111 . 0.938 no
C12 . C13 . 1.384(3) yes
C12 . H121 . 0.948 no
C13 . C14 . 1.382(3) yes
C13 . H131 . 0.944 no
C14 . C15 . 1.389(3) yes
C14 . H141 . 0.949 no
C15 . H151 . 0.936 no
C17 . F18 . 1.319(2) yes
C17 . F19 . 1.324(3) yes
C17 . F20 . 1.317(3) yes
S21 . O22 . 1.5705(16) yes
S21 . O35 . 1.4179(18) yes
S21 . O36 . 1.4114(18) yes
S21 . C37 . 1.832(2) yes
O22 . C23 . 1.424(3) yes
C23 . C24 . 1.371(3) yes
C23 . C28 . 1.375(3) yes
C24 . C25 . 1.383(3) yes
C24 . H241 . 0.938 no
C25 . C26 . 1.390(3) yes
C25 . H251 . 0.931 no
C26 . N27 . 1.346(3) yes
C26 . C29 . 1.488(3) yes
N27 . C28 . 1.337(3) yes
C28 . H281 . 0.937 no
C29 . C30 . 1.395(3) yes
C29 . C34 . 1.399(3) yes
C30 . C31 . 1.383(3) yes
C30 . H301 . 0.938 no
C31 . C32 . 1.385(3) yes
C31 . H311 . 0.939 no
C32 . C33 . 1.384(3) yes
C32 . H321 . 0.950 no
C33 . C34 . 1.388(3) yes
C33 . H331 . 0.944 no
C34 . H341 . 0.938 no
C37 . F38 . 1.324(3) yes
C37 . F39 . 1.323(3) yes
C37 . F40 . 1.314(3) yes

loop_
_geom_hbond_atom_site_label_D
_geom_hbond_site_symmetry_D
_geom_hbond_atom_site_label_H
_geom_hbond_site_symmetry_H
_geom_hbond_atom_site_label_A
_geom_hbond_site_symmetry_A
_geom_hbond_angle_DHA
_geom_hbond_distance_DH
_geom_hbond_distance_HA
_geom_hbond_distance_DA
_geom_hbond_publ_flag
C5 . H51 . O16 1_655 174 0.95 2.52 3.464(3) yes
C24 . H241 . O35 1_455 170 0.94 2.53 3.460(3) yes
